data_4509352
loop_
_publ_author_name
'Barron, Paul M.'
'Son, Hyun-Tak'
'Hu, Chunhua'
'Choe, Wonyoung'

_publ_section_title
;
 Highly Tunable Heterometallic Frameworks Constructed from Paddle-Wheel
 Units and Metalloporphyrins
;
_journal_issue 4
_journal_name_full 'Crystal Growth &amp; Design'
_journal_page_first 1960
_journal_paper_doi 10.1021/cg801267m
_journal_volume 9
_journal_year 2009
_chemical_formula_moiety 'C58 H32 Co2 N6 O8 Pt'
_chemical_formula_sum 'C58 H32 Co2 N6 O8 Pt'
_chemical_formula_weight 1253.85
_chemical_name_systematic
; 
 ? 
;
_space_group_IT_number 123
_symmetry_cell_setting tetragonal
_symmetry_space_group_name_Hall '-P 4 2'
_symmetry_space_group_name_H-M 'P 4/m m m'
_atom_sites_solution_hydrogens geom
_atom_sites_solution_primary direct
_atom_sites_solution_secondary difmap
_audit_creation_method SHELXTL
_cell_angle_alpha 90.00
_cell_angle_beta 90.00
_cell_angle_gamma 90.00
_cell_formula_units_Z 1
_cell_length_a 16.7088(6)
_cell_length_b 16.7088(6)
_cell_length_c 13.9151(7)
_cell_measurement_reflns_used 9507
_cell_measurement_temperature 296(2)
_cell_measurement_theta_max 28.27
_cell_measurement_theta_min 2.26
_cell_volume 3884.9(3)
_computing_cell_refinement 'SAINT+ (Bruker, 2003)'
_computing_data_collection 'SMART (Bruker, 2005)'
_computing_data_reduction SAINT+
_computing_publication_material SHELXTL
_computing_structure_refinement SHELXTL
_computing_structure_solution 'SHELXTL (Sheldrick, 2008)'
_diffrn_ambient_temperature 296(2)
_diffrn_measured_fraction_theta_full 1.000
_diffrn_measured_fraction_theta_max 1.000
_diffrn_measurement_device_type 'Bruker SMART Apex CCD'
_diffrn_measurement_method '\w scans'
_diffrn_radiation_monochromator graphite
_diffrn_radiation_source 'fine-focus sealed tube'
_diffrn_radiation_type MoK\a
_diffrn_radiation_wavelength 0.71073
_diffrn_reflns_av_R_equivalents 0.0289
_diffrn_reflns_av_sigmaI/netI 0.0108
_diffrn_reflns_limit_h_max 22
_diffrn_reflns_limit_h_min -22
_diffrn_reflns_limit_k_max 22
_diffrn_reflns_limit_k_min -22
_diffrn_reflns_limit_l_max 18
_diffrn_reflns_limit_l_min -18
_diffrn_reflns_number 54969
_diffrn_reflns_theta_full 28.33
_diffrn_reflns_theta_max 28.33
_diffrn_reflns_theta_min 1.22
_diffrn_standards_number 0
_exptl_absorpt_coefficient_mu 1.130
_exptl_absorpt_correction_T_max 0.8935
_exptl_absorpt_correction_T_min 0.5976
_exptl_absorpt_correction_type numerical
_exptl_absorpt_process_details ' SADABS (Sheldrick, 2007)'
_exptl_crystal_colour red
_exptl_crystal_density_diffrn 0.536
_exptl_crystal_density_method 'not measured'
_exptl_crystal_description plate
_exptl_crystal_F_000 618
_exptl_crystal_size_max 0.508
_exptl_crystal_size_mid 0.432
_exptl_crystal_size_min 0.102
_platon_squeeze_details
;
Disordered, independent solvent molecules were eliminated from the refinement 
using SQUEEZE/PLATON [Spek, A.L. (2003), J. Appl. Cryst. 36, 7-13].

_refine_ls_R_factor_all           0.0579 
_refine_ls_R_factor_gt            0.0509 
_refine_ls_wR_factor_ref          0.1832 
_refine_ls_wR_factor_gt           0.1727 
;
_refine_diff_density_max .375
_refine_diff_density_min -.312
_refine_diff_density_rms .031
_refine_ls_extinction_method none
_refine_ls_goodness_of_fit_ref 1.025
_refine_ls_hydrogen_treatment constr
_refine_ls_matrix_type full
_refine_ls_number_parameters 80
_refine_ls_number_reflns 2819
_refine_ls_number_restraints 0
_refine_ls_restrained_S_all 1.025
_refine_ls_R_factor_all 0.0209
_refine_ls_R_factor_gt 0.0175
_refine_ls_shift/su_max 0.001
_refine_ls_shift/su_mean 0.000
_refine_ls_structure_factor_coef Fsqd
_refine_ls_weighting_details 'calc w=1/[\s^2^(Fo^2^)+(0.0310P)^2^+0.0000P] where P=(Fo^2^+2Fc^2^)/3'
_refine_ls_weighting_scheme calc
_refine_ls_wR_factor_gt 0.0432
_refine_ls_wR_factor_ref 0.0440
_reflns_number_gt 2563
_reflns_number_total 2819
_reflns_threshold_expression 'I > 2 \s(I)'
_cod_data_source_file cg801267msup7.cif
_cod_data_source_block c8ch7sq
_cod_depositor_comments
;
The following automatic conversions were performed:

'_symmetry_cell_setting' value 'Tetragonal' changed to 'tetragonal'
according to /home/saulius/struct/CIF-dictionaries/cif_core.dic
dictionary named 'cif_core.dic' version 2.4.2 from 2011-04-26.

Automatic conversion script
Id: cif_fix_values 1891 2012-01-12 08:04:46Z andrius 
;
_cod_database_code 4509352

loop_
_symmetry_equiv_pos_as_xyz
'x, y, z'
'-x, -y, z'
'-y, x, z'
'y, -x, z'
'-x, y, -z'
'x, -y, -z'
'y, x, -z'
'-y, -x, -z'
'-x, -y, -z'
'x, y, -z'
'y, -x, -z'
'-y, x, -z'
'x, -y, z'
'-x, y, z'
'-y, -x, z'
'y, x, z'

loop_
_atom_site_label
_atom_site_type_symbol
_atom_site_fract_x
_atom_site_fract_y
_atom_site_fract_z
_atom_site_U_iso_or_equiv
_atom_site_adp_type
_atom_site_occupancy
_atom_site_symmetry_multiplicity
_atom_site_calc_flag
_atom_site_refinement_flags
Pt1 Pt 0.5000 0.5000 0.5000 0.05117(6) Uani 1 16 d S
Co1 Co 0.0000 0.0000 0.40189(2) 0.03399(7) Uani 1 8 d S
O1 O 0.08533(3) 0.08533(3) 0.42036(7) 0.0576(2) Uani 1 2 d S
N1 N 0.37968(8) 0.5000 0.5000 0.0576(4) Uani 1 4 d S
N2 N 0.0000 0.0000 0.25448(15) 0.0496(5) Uani 1 8 d S
C1 C 0.33011(7) 0.43411(7) 0.5000 0.0633(4) Uani 1 2 d S
C2 C 0.24830(8) 0.46007(9) 0.5000 0.0842(6) Uani 1 2 d S
H2 H 0.2034 0.4272 0.5000 0.101 Uiso 1 2 calc SR
C3 C 0.35470(7) 0.35470(7) 0.5000 0.0595(5) Uani 1 4 d S
C4 C 0.29116(7) 0.29116(7) 0.5000 0.0569(5) Uani 1 4 d S
C5 C 0.26153(6) 0.26153(6) 0.41647(14) 0.0916(6) Uani 1 2 d S
H5 H 0.2809 0.2809 0.3583 0.110 Uiso 1 2 calc SR
C6 C 0.20263(6) 0.20263(6) 0.41634(13) 0.0855(6) Uani 1 2 d S
H6 H 0.1832 0.1832 0.3582 0.103 Uiso 1 2 calc SR
C7 C 0.17322(6) 0.17322(6) 0.5000 0.0491(4) Uani 1 4 d S
C8 C 0.10960(6) 0.10960(6) 0.5000 0.0454(4) Uani 1 4 d S
C11 C 0.0000 0.0000 0.0543(2) 0.0688(8) Uani 1 8 d S
C9 C 0.0234(4) 0.0631(3) 0.2048(2) 0.082(4) Uani 0.25 1 d P
H9 H 0.0397 0.1083 0.2386 0.098 Uiso 0.25 1 calc PR
C10 C 0.0250(3) 0.0660(3) 0.1049(3) 0.086(4) Uani 0.25 1 d P
H10 H 0.0427 0.1117 0.0731 0.103 Uiso 0.25 1 calc PR

loop_
_atom_site_aniso_label
_atom_site_aniso_U_11
_atom_site_aniso_U_22
_atom_site_aniso_U_33
_atom_site_aniso_U_23
_atom_site_aniso_U_13
_atom_site_aniso_U_12
Pt1 0.02502(5) 0.02502(5) 0.10346(14) 0.000 0.000 0.000
Co1 0.02908(8) 0.02908(8) 0.04381(16) 0.000 0.000 0.000
O1 0.0507(3) 0.0507(3) 0.0715(6) -0.0013(3) -0.0013(3) -0.0232(4)
N1 0.0274(6) 0.0281(6) 0.1172(14) 0.000 0.000 0.000
N2 0.0510(7) 0.0510(7) 0.0467(11) 0.000 0.000 0.000
C1 0.0275(5) 0.0354(6) 0.1271(13) 0.000 0.000 -0.0043(4)
C2 0.0269(6) 0.0456(7) 0.1802(18) 0.000 0.000 -0.0043(5)
C3 0.0323(5) 0.0323(5) 0.1137(16) 0.000 0.000 -0.0083(6)
C4 0.0337(5) 0.0337(5) 0.1034(15) 0.000 0.000 -0.0083(6)
C5 0.0931(9) 0.0931(9) 0.0887(11) 0.0081(5) 0.0081(5) -0.0612(11)
C6 0.0891(9) 0.0891(9) 0.0781(10) 0.0014(5) 0.0014(5) -0.0582(11)
C7 0.0349(5) 0.0349(5) 0.0775(12) 0.000 0.000 -0.0100(6)
C8 0.0310(4) 0.0310(4) 0.0744(12) 0.000 0.000 -0.0061(6)
C11 0.0760(13) 0.0760(13) 0.0542(17) 0.000 0.000 0.000
C9 0.134(11) 0.056(2) 0.0556(18) -0.0047(15) -0.009(2) -0.035(4)
C10 0.139(9) 0.063(2) 0.0560(19) 0.0110(16) -0.005(2) -0.034(4)

loop_
_atom_type_symbol
_atom_type_description
_atom_type_scat_dispersion_real
_atom_type_scat_dispersion_imag
_atom_type_scat_source
C C .0033 .0016 'International Tables Vol C Tables 4.2.6.8 and 6.1.1.4'
H H .0000 .0000 'International Tables Vol C Tables 4.2.6.8 and 6.1.1.4'
N N .0061 .0033 'International Tables Vol C Tables 4.2.6.8 and 6.1.1.4'
O O .0106 .0060 'International Tables Vol C Tables 4.2.6.8 and 6.1.1.4'
Co Co .3494 .9721 'International Tables Vol C Tables 4.2.6.8 and 6.1.1.4'
Pt Pt -1.7033 8.3905 'International Tables Vol C Tables 4.2.6.8 and 6.1.1.4'

loop_
_exptl_crystal_face_index_h
_exptl_crystal_face_index_k
_exptl_crystal_face_index_l
_exptl_crystal_face_perp_dist
1.00 0.00 0.00 0.2000
-1.00 0.00 0.00 0.2300
0.00 1.00 0.00 0.2040
0.00 -1.00 0.00 0.2300
0.00 0.00 1.00 0.0520
0.00 0.00 -1.00 0.0520

loop_
_geom_angle_atom_site_label_1
_geom_angle_atom_site_label_2
_geom_angle_atom_site_label_3
_geom_angle
_geom_angle_site_symmetry_1
_geom_angle_site_symmetry_3
N1 Pt1 N1 180.0 11_566 3_655
N1 Pt1 N1 90.0 11_566 9_666
N1 Pt1 N1 90.0 3_655 9_666
N1 Pt1 N1 90.0 11_566 .
N1 Pt1 N1 90.0 3_655 .
N1 Pt1 N1 180.0 9_666 .
O1 Co1 O1 165.47(6) . 2
O1 Co1 O1 89.084(8) . 4
O1 Co1 O1 89.084(8) 2 4
O1 Co1 O1 89.084(8) . 3
O1 Co1 O1 89.084(8) 2 3
O1 Co1 O1 165.47(6) 4 3
O1 Co1 N2 97.26(3) . .
O1 Co1 N2 97.26(3) 2 .
O1 Co1 N2 97.26(3) 4 .
O1 Co1 N2 97.26(3) 3 .
O1 Co1 Co1 82.74(3) . 9_556
O1 Co1 Co1 82.74(3) 2 9_556
O1 Co1 Co1 82.74(3) 4 9_556
O1 Co1 Co1 82.74(3) 3 9_556
N2 Co1 Co1 180.0 . 9_556
C8 O1 Co1 124.62(9) . .
C1 N1 C1 106.09(14) . 13_565
C1 N1 Pt1 126.96(7) . .
C1 N1 Pt1 126.96(7) 13_565 .
C9 N2 C9 116.8(4) 2 .
C9 N2 C9 116.8(4) 15 16
C9 N2 C9 116.8(4) 13 14
C9 N2 C9 116.8(4) 3 4
C9 N2 Co1 121.58(19) 15 .
C9 N2 Co1 121.58(19) 2 .
C9 N2 Co1 121.58(19) 13 .
C9 N2 Co1 121.58(19) 3 .
C9 N2 Co1 121.58(19) . .
C9 N2 Co1 121.58(19) 16 .
C9 N2 Co1 121.58(19) 14 .
C9 N2 Co1 121.58(19) 4 .
N1 C1 C3 125.83(11) . .
N1 C1 C2 109.35(11) . .
C3 C1 C2 124.81(11) . .
C2 C2 C1 107.60(7) 13_565 .
C2 C2 H2 126.2 13_565 .
C1 C2 H2 126.2 . .
C1 C3 C1 124.42(15) 7_556 .
C1 C3 C4 117.79(7) 7_556 .
C1 C3 C4 117.79(7) . .
C5 C4 C5 117.87(19) . 10_556
C5 C4 C3 121.07(9) . .
C5 C4 C3 121.07(9) 10_556 .
C4 C5 C6 121.14(17) . .
C4 C5 H5 119.4 . .
C6 C5 H5 119.4 . .
C7 C6 C5 120.77(16) . .
C7 C6 H6 119.6 . .
C5 C6 H6 119.6 . .
C6 C7 C6 118.32(18) . 10_556
C6 C7 C8 120.84(9) . .
C6 C7 C8 120.84(9) 10_556 .
O1 C8 O1 125.29(14) . 10_556
O1 C8 C7 117.35(7) . .
O1 C8 C7 117.35(7) 10_556 .
C10 C11 C10 118.3(4) 2 .
C10 C11 C10 118.3(4) 15 16
C10 C11 C10 118.3(4) 13 14
C10 C11 C10 118.3(4) 4 3
C10 C11 C11 120.9(2) 15 9
C10 C11 C11 120.9(2) 2 9
C10 C11 C11 120.9(2) 13 9
C10 C11 C11 120.9(2) . 9
C10 C11 C11 120.9(2) 16 9
C10 C11 C11 120.9(2) 4 9
C10 C11 C11 120.9(2) 14 9
C10 C11 C11 120.9(2) 3 9
N2 C9 C10 123.8(4) . .
N2 C9 H9 118.1 . .
C10 C9 H9 118.1 . .
C11 C10 C9 118.6(4) . .
C11 C10 H10 120.7 . .
C9 C10 H10 120.7 . .

loop_
_geom_bond_atom_site_label_1
_geom_bond_atom_site_label_2
_geom_bond_distance
_geom_bond_site_symmetry_2
Pt1 N1 2.0103(13) 11_566
Pt1 N1 2.0103(13) 3_655
Pt1 N1 2.0103(13) 9_666
Pt1 N1 2.0104(13) .
Co1 O1 2.0327(8) .
Co1 O1 2.0328(8) 2
Co1 O1 2.0328(8) 4
Co1 O1 2.0328(8) 3
Co1 N2 2.051(2) .
Co1 Co1 2.7304(6) 9_556
O1 C8 1.2477(11) .
N1 C1 1.3777(13) .
N1 C1 1.3777(13) 13_565
N2 C9 1.320(5) 15
N2 C9 1.320(5) 2
N2 C9 1.320(5) 13
N2 C9 1.320(5) 3
N2 C9 1.320(5) .
N2 C9 1.320(5) 16
N2 C9 1.320(5) 14
N2 C9 1.320(5) 4
C1 C3 1.3890(14) .
C1 C2 1.4340(17) .
C2 C2 1.334(3) 13_565
C2 H2 0.9300 .
C3 C1 1.3890(14) 7_556
C3 C4 1.501(2) .
C4 C5 1.357(2) .
C4 C5 1.357(2) 10_556
C5 C6 1.392(2) .
C5 H5 0.9300 .
C6 C7 1.3559(19) .
C6 H6 0.9300 .
C7 C6 1.3559(19) 10_556
C7 C8 1.503(2) .
C8 O1 1.2477(11) 10_556
C11 C10 1.374(5) 15
C11 C10 1.374(5) 2
C11 C10 1.374(5) 13
C11 C10 1.374(5) .
C11 C10 1.374(5) 16
C11 C10 1.374(5) 4
C11 C10 1.374(5) 14
C11 C10 1.374(5) 3
C11 C11 1.510(6) 9
C9 C10 1.391(5) .
C9 H9 0.9300 .
C10 H10 0.9300 .

loop_
_platon_squeeze_void_nr
_platon_squeeze_void_average_x
_platon_squeeze_void_average_y
_platon_squeeze_void_average_z
_platon_squeeze_void_volume
_platon_squeeze_void_count_electrons
1 -0.007 0.326 -0.006 2884.6 754.5
